data_1000205
loop_
_publ_author_name
'Ferey, G'
'Leblanc, M'
'Kozak, A'
'Samouel, M'
'Pannetier, J'

_publ_section_title
;
Crystal structures of Na Ba Cr~2~ F~9~ and Na Ba Fe~2~ F~9~ Structural
correlations with other enneafluorides, particularly with K Pb Cr~2~
F~9~
;
_journal_coden_ASTM JSSCBI
_journal_name_full 'Journal of Solid State Chemistry'
_journal_page_first 288
_journal_page_last 297
_journal_paper_doi 10.1016/0022-4596(85)90178-1
_journal_volume 56
_journal_year 1985
_chemical_formula_structural 'Na Ba Fe2 F9'
_chemical_formula_sum 'Ba F9 Fe2 Na'
_chemical_name_systematic 'Sodium barium diferrous(III) nonafluoride'
_space_group_IT_number 14
_symmetry_cell_setting monoclinic
_symmetry_Int_Tables_number 14
_symmetry_space_group_name_Hall '-P 2yn'
_symmetry_space_group_name_H-M 'P 1 21/n 1'
_cell_angle_alpha 90
_cell_angle_beta 91.50(5)
_cell_angle_gamma 90
_cell_formula_units_Z 4
_cell_length_a 7.363(2)
_cell_length_b 17.527(4)
_cell_length_c 5.484(1)
_cell_volume 707.5
_exptl_crystal_density_meas 4.18(3)
_refine_ls_R_factor_all 0.037
_cod_database_code 1000205

loop_
_symmetry_equiv_pos_as_xyz
x,y,z
1/2+x,1/2-y,1/2+z
-x,-y,-z
1/2-x,1/2+y,1/2-z

loop_
_atom_site_aniso_label
_atom_site_aniso_U_11
_atom_site_aniso_U_12
_atom_site_aniso_U_13
_atom_site_aniso_U_22
_atom_site_aniso_U_23
_atom_site_aniso_U_33
Na1 0.0116(13) -0.0028(10) -0.0089(10) 0.0161(14) -0.0061(11) 0.0165(13)
Ba1 0.0093(3) -0.0008(2) -0.0019(2) 0.0048(3) -0.0008(2) 0.0135(3)
Fe1 0.0071(7) -0.0002(5) -0.0035(5) 0.0022(5) 0.0008(5) 0.0077(7)
Fe2 0.0069(7) .0000(3) -0.0013(3) 0.0030(5) .0000(3) 0.0093(7)
F1 0.0235(23) -0.0024(17) -0.0122(17) 0.0177(22) -0.0055(16) 0.0128(19)
F2 0.0124(20) 0.0007(14) 0.0037(15) 0.0054(18) 0.0013(16) 0.0153(19)
F3 0.0223(21) -0.0023(17) 0.0072(18) 0.0058(19) 0.0017(17) 0.0282(22)
F4 0.0143(21) -0.0003(16) 0.0051(15) 0.0166(21) -0.0028(16) 0.0157(19)
F5 0.0136(19) -0.0029(16) -0.0032(15) 0.0123(21) 0.0003(15) 0.0150(19)
F6 0.0231(21) 0.0010(16) 0.0029(15) 0.0091(20) 0.0058(14) 0.0091(18)
F7 0.0083(19) 0.0006(14) 0.0013(16) 0.0025(18) -0.0018(16) 0.0210(21)
F8 0.0168(24) -0.0026(15) -0.0055(18) 0.0110(23) 0.0038(16) 0.0190(21)
F9 0.0141(19) -0.0018(15) -0.0055(15) 0.0106(19) 0.0014(15) 0.0100(18)

loop_
_atom_site_label
_atom_site_type_symbol
_atom_site_symmetry_multiplicity
_atom_site_Wyckoff_symbol
_atom_site_fract_x
_atom_site_fract_y
_atom_site_fract_z
_atom_site_occupancy
_atom_site_attached_hydrogens
_atom_site_calc_flag
Na1 Na1+ 4 e 0.3102(4) 0.0408(2) 0.7490(5) 1. 0 d
Ba1 Ba2+ 4 e 0.0679(1) 0.2851(1) 0.7260(2) 1. 0 d
Fe1 Fe3+ 4 e 0.4080(2) 0.6238(1) 0.2238(2) 1. 0 d
Fe2 Fe3+ 4 e 0.2702(2) 0.4185(1) 0.2629(3) 1. 0 d
F1 F1- 4 e 0.1339(5) 0.4181(2) -0.0303(7) 1. 0 d
F2 F1- 4 e 0.0022(5) 0.9223(2) 0.4173(7) 1. 0 d
F3 F1- 4 e 0.2843(6) 0.3115(2) 0.2928(7) 1. 0 d
F4 F1- 4 e 0.4390(5) 0.9176(2) 0.0470(7) 1. 0 d
F5 F1- 4 e 0.2754(5) 0.1643(2) 0.4867(7) 1. 0 d
F6 F1- 4 e 0.2040(5) 0.1640(2) 0.0023(6) 1. 0 d
F7 F1- 4 e 0.2376(5) 0.0307(2) 0.2449(6) 1. 0 d
F8 F1- 4 e 0.4352(5) 0.2912(2) 0.8169(8) 1. 0 d
F9 F1- 4 e 0.4063(5) 0.4303(2) 0.5796(6) 1. 0 d

loop_
_atom_type_symbol
_atom_type_oxidation_number
Na1+ 1.000
Ba2+ 2.000
Fe3+ 3.000
F1- -1.000
